data_7246355
loop_
_publ_author_name
'Azeroual, H.'
'Bantignies, J.-L.'
'Maurin, D.'
'Granier, D.'
'Haines, J.'
'Cambon, O.'
'Hermet, P.'

_publ_section_title
;
 Highlights on the reversible nonpolar-to-polar
 <i>P</i>3<sub>1</sub>21-<i>P</i>3<sub>1</sub> phase transition at low
 temperature in NaLa(SO<sub>4</sub>)<sub>2</sub>&#xb7;H<sub>2</sub>O:
 mechanism and piezoelectric properties.
;
_journal_issue 11
_journal_name_full 'Physical chemistry chemical physics : PCCP'
_journal_page_first 8168
_journal_page_last 8179
_journal_paper_doi 10.1039/d3cp00587a
_journal_volume 25
_journal_year 2023
_chemical_formula_sum 'H6 La3 Na3 O27 S6'
_chemical_formula_weight 1116.09
_space_group_crystal_system trigonal
_space_group_IT_number 144
_space_group_name_Hall 'P 31'
_space_group_name_H-M_alt 'P 31'
_audit_creation_method SHELXL-2019/1
_audit_update_record
;
2022-09-13 deposited with the CCDC.	2023-02-27 downloaded from the CCDC.
;
_cell_angle_alpha 90
_cell_angle_beta 90
_cell_angle_gamma 120
_cell_formula_units_Z 1
_cell_length_a 7.0227(5)
_cell_length_b 7.0227(5)
_cell_length_c 12.9450(13)
_cell_measurement_reflns_used 9577
_cell_measurement_temperature 100.(2)
_cell_measurement_theta_max 52.2701
_cell_measurement_theta_min 3.1474
_cell_volume 552.89(8)
_computing_structure_refinement 'SHELXL-2019/1 (Sheldrick, 2019)'
_diffrn_ambient_temperature 100.(2)
_diffrn_measured_fraction_theta_full 0.984
_diffrn_measured_fraction_theta_max 0.984
_diffrn_measurement_device_type BRUKER
_diffrn_radiation_type MoK\a
_diffrn_radiation_wavelength 0.71073
_diffrn_reflns_av_R_equivalents 0.0342
_diffrn_reflns_av_unetI/netI 0.0367
_diffrn_reflns_Laue_measured_fraction_full 0.901
_diffrn_reflns_Laue_measured_fraction_max 0.984
_diffrn_reflns_limit_h_max 15
_diffrn_reflns_limit_h_min -15
_diffrn_reflns_limit_k_max 15
_diffrn_reflns_limit_k_min -15
_diffrn_reflns_limit_l_max 28
_diffrn_reflns_limit_l_min -28
_diffrn_reflns_number 27080
_diffrn_reflns_point_group_measured_fraction_full 0.865
_diffrn_reflns_point_group_measured_fraction_max 0.969
_diffrn_reflns_theta_full 25.24
_diffrn_reflns_theta_max 52.27
_diffrn_reflns_theta_min 3.15
_exptl_absorpt_coefficient_mu 6.444
_exptl_absorpt_correction_type multi-scan
_exptl_crystal_colour colourless
_exptl_crystal_density_diffrn 3.353
_exptl_crystal_description plate
_exptl_crystal_F_000 522
_exptl_crystal_size_max 0.202
_exptl_crystal_size_mid 0.201
_exptl_crystal_size_min 0.150
_exptl_transmission_factor_max 1
_exptl_transmission_factor_min 0.822
_refine_diff_density_max 1.793
_refine_diff_density_min -0.973
_refine_diff_density_rms 0.202
_refine_ls_abs_structure_details
;
 Flack x determined using 4078 quotients [(I+)-(I-)]/[(I+)+(I-)]
 (Parsons, Flack and Wagner, Acta Cryst. B69 (2013) 249-259).
;
_refine_ls_abs_structure_Flack 0.005(4)
_refine_ls_extinction_coef 0.0220(10)
_refine_ls_extinction_expression Fc^*^=kFc[1+0.001xFc^2^\l^3^/sin(2\q)]^-1/4^
_refine_ls_extinction_method 'SHELXL-2019/1 (Sheldrick 2019)'
_refine_ls_goodness_of_fit_ref 1.039
_refine_ls_hydrogen_treatment undef
_refine_ls_matrix_type full
_refine_ls_number_parameters 120
_refine_ls_number_reflns 8289
_refine_ls_number_restraints 1
_refine_ls_restrained_S_all 1.039
_refine_ls_R_factor_all 0.0150
_refine_ls_R_factor_gt 0.0150
_refine_ls_shift/su_max 0.001
_refine_ls_shift/su_mean 0.000
_refine_ls_structure_factor_coef Fsqd
_refine_ls_weighting_details 'w=1/[\s^2^(Fo^2^)] where P=(Fo^2^+2Fc^2^)/3'
_refine_ls_weighting_scheme calc
_refine_ls_wR_factor_gt 0.0350
_refine_ls_wR_factor_ref 0.0350
_reflns_Friedel_coverage 0.970
_reflns_Friedel_fraction_full 0.829
_reflns_Friedel_fraction_max 0.955
_reflns_number_gt 8289
_reflns_number_total 8289
_reflns_threshold_expression 'I > 2\s(I)'
_cod_data_source_file d3cp00587a2.cif
_cod_data_source_block mo_La6_100K_0m_a
_cod_depositor_comments 'Adding full bibliography for 7246355.cif.'
_cod_original_cell_volume 552.89(10)
_cod_database_code 7246355
_shelx_shelxl_version_number 2019/1
_shelx_space_group_comment
;
The symmetry employed for this shelxl refinement is uniquely defined
by the following loop, which should always be used as a source of
symmetry information in preference to the above space-group names.
They are only intended as comments.
;

loop_
_space_group_symop_operation_xyz
'x, y, z'
'-y, x-y, z+1/3'
'-x+y, -x, z+2/3'

loop_
_atom_site_label
_atom_site_type_symbol
_atom_site_fract_x
_atom_site_fract_y
_atom_site_fract_z
_atom_site_U_iso_or_equiv
_atom_site_adp_type
_atom_site_occupancy
_atom_site_site_symmetry_order
_atom_site_calc_flag
_atom_site_refinement_flags_posn
_atom_site_refinement_flags_adp
_atom_site_refinement_flags_occupancy
_atom_site_disorder_assembly
_atom_site_disorder_group
La01 La -0.42323(2) 0.01318(2) 0.33501(2) 0.00218(1) Uani 1 1 d . . . . .
Na02 Na -0.47075(16) -0.0058(2) 0.83342(8) 0.00657(12) Uani 1 1 d . . . . .
S003 S -0.44465(9) -0.01571(10) 0.08801(3) 0.00283(6) Uani 1 1 d . . . . .
S004 S -0.01000(7) -0.45530(10) 0.91500(3) 0.00282(7) Uani 1 1 d . . . . .
O04A O -0.4158(2) 0.8200(2) 0.03080(10) 0.00681(17) Uani 1 1 d . . . . .
O04B O 0.8539(2) -0.3956(2) 0.97978(10) 0.00674(16) Uani 1 1 d . . . . .
O05A O -0.6311(2) 0.8800(3) 0.16104(10) 0.00572(15) Uani 1 1 d . . . . .
O05B O 0.8497(3) -0.6349(2) 0.84274(10) 0.00673(18) Uani 1 1 d . . . . .
O06A O -0.2456(2) 0.1195(2) 0.15247(10) 0.00602(15) Uani 1 1 d . . . . .
O06B O 0.1413(2) -0.2671(2) 0.84973(9) 0.00582(15) Uani 1 1 d . . . . .
O07A O -0.4764(3) 0.1214(2) 0.01184(10) 0.00670(17) Uani 1 1 d . . . . .
O07B O 0.1125(2) 0.4799(2) 0.98448(10) 0.00683(17) Uani 1 1 d . . . . .
O08 O -0.0656(3) 0.0196(3) 0.36548(14) 0.0124(2) Uani 1 1 d . . . . .

loop_
_atom_site_aniso_label
_atom_site_aniso_U_11
_atom_site_aniso_U_22
_atom_site_aniso_U_33
_atom_site_aniso_U_23
_atom_site_aniso_U_13
_atom_site_aniso_U_12
La01 0.00257(3) 0.00165(3) 0.00199(2) 0.00000(2) 0.00016(2) 0.00080(2)
Na02 0.0068(2) 0.0058(3) 0.00599(18) -0.00060(19) 0.0003(3) 0.0023(3)
S003 0.00320(12) 0.00262(14) 0.00280(14) -0.00016(13) -0.00001(11) 0.00154(11)
S004 0.00252(15) 0.00369(13) 0.00236(12) 0.00010(12) 0.00011(8) 0.00164(13)
O04A 0.0083(5) 0.0054(4) 0.0079(4) -0.0022(3) 0.0004(3) 0.0043(3)
O04B 0.0059(4) 0.0080(4) 0.0078(3) -0.0003(3) 0.0027(3) 0.0046(3)
O05A 0.0045(4) 0.0066(4) 0.0046(3) 0.0002(3) 0.0009(3) 0.0017(3)
O05B 0.0072(4) 0.0050(4) 0.0046(3) -0.0011(3) -0.0009(3) 0.0005(3)
O06A 0.0043(4) 0.0060(4) 0.0055(3) -0.0012(3) -0.0010(2) 0.0010(3)
O06B 0.0054(4) 0.0043(4) 0.0053(3) 0.0017(3) 0.0012(3) 0.0006(3)
O07A 0.0100(5) 0.0066(4) 0.0051(3) 0.0025(3) 0.0008(3) 0.0053(4)
O07B 0.0058(4) 0.0108(5) 0.0057(3) 0.0027(3) -0.0003(3) 0.0055(4)
O08 0.0069(4) 0.0096(6) 0.0214(6) 0.0057(5) 0.0018(4) 0.0047(4)

loop_
_atom_type_symbol
_atom_type_description
_atom_type_scat_dispersion_real
_atom_type_scat_dispersion_imag
_atom_type_scat_source
La La -0.2871 2.4523 'International Tables Vol C Tables 4.2.6.8 and 6.1.1.4'
Na Na 0.0362 0.0249 'International Tables Vol C Tables 4.2.6.8 and 6.1.1.4'
O O 0.0106 0.0060 'International Tables Vol C Tables 4.2.6.8 and 6.1.1.4'
S S 0.1246 0.1234 'International Tables Vol C Tables 4.2.6.8 and 6.1.1.4'
H H 0.0000 0.0000 'International Tables Vol C Tables 4.2.6.8 and 6.1.1.4'

loop_
_geom_angle_atom_site_label_1
_geom_angle_atom_site_label_2
_geom_angle_atom_site_label_3
_geom_angle
_geom_angle_site_symmetry_1
_geom_angle_site_symmetry_3
_geom_angle_publ_flag
O04A La01 O07A 144.14(5) 2_565 2_565 ?
O04A La01 O07B 74.77(5) 2_565 2_554 ?
O07A La01 O07B 140.32(5) 2_565 2_554 ?
O04A La01 O08 138.66(5) 2_565 . ?
O07A La01 O08 71.19(5) 2_565 . ?
O07B La01 O08 70.04(5) 2_554 . ?
O04A La01 O04B 74.06(4) 2_565 2_444 ?
O07A La01 O04B 73.78(5) 2_565 2_444 ?
O07B La01 O04B 144.59(5) 2_554 2_444 ?
O08 La01 O04B 144.96(5) . 2_444 ?
O04A La01 O05B 77.89(5) 2_565 3_664 ?
O07A La01 O05B 75.68(5) 2_565 3_664 ?
O07B La01 O05B 120.64(4) 2_554 3_664 ?
O08 La01 O05B 101.99(5) . 3_664 ?
O04B La01 O05B 67.94(4) 2_444 3_664 ?
O04A La01 O05A 69.16(4) 2_565 1_545 ?
O07A La01 O05A 117.36(4) 2_565 1_545 ?
O07B La01 O05A 77.14(4) 2_554 1_545 ?
O08 La01 O05A 121.27(5) . 1_545 ?
O04B La01 O05A 76.41(5) 2_444 1_545 ?
O05B La01 O05A 136.72(4) 3_664 1_545 ?
O04A La01 O06A 123.49(4) 2_565 . ?
O07A La01 O06A 73.12(4) 2_565 . ?
O07B La01 O06A 91.32(4) 2_554 . ?
O08 La01 O06A 78.83(5) . . ?
O04B La01 O06A 92.05(4) 2_444 . ?
O05B La01 O06A 146.65(5) 3_664 . ?
O05A La01 O06A 54.33(4) 1_545 . ?
O04A La01 O06B 80.43(4) 2_565 3_554 ?
O07A La01 O06B 102.70(4) 2_565 3_554 ?
O07B La01 O06B 69.81(4) 2_554 3_554 ?
O08 La01 O06B 67.68(5) . 3_554 ?
O04B La01 O06B 120.31(4) 2_444 3_554 ?
O05B La01 O06B 54.23(4) 3_664 3_554 ?
O05A La01 O06B 139.83(4) 1_545 3_554 ?
O06A La01 O06B 145.41(4) . 3_554 ?
O04A La01 S004 78.98(3) 2_565 3_554 ?
O07A La01 S004 88.08(3) 2_565 3_554 ?
O07B La01 S004 95.74(3) 2_554 3_554 ?
O08 La01 S004 83.58(4) . 3_554 ?
O04B La01 S004 94.42(3) 2_444 3_554 ?
O05B La01 S004 27.10(3) 3_664 3_554 ?
O05A La01 S004 148.13(3) 1_545 3_554 ?
O06A La01 S004 157.53(3) . 3_554 ?
O06B La01 S004 27.18(3) 3_554 3_554 ?
O04A La01 S003 96.14(3) 2_565 . ?
O07A La01 S003 96.30(3) 2_565 . ?
O07B La01 S003 82.32(3) 2_554 . ?
O08 La01 S003 99.92(4) . . ?
O04B La01 S003 84.71(3) 2_444 . ?
O05B La01 S003 152.63(3) 3_664 . ?
O05A La01 S003 27.02(3) 1_545 . ?
O06A La01 S003 27.36(3) . . ?
O06B La01 S003 151.89(3) 3_554 . ?
S004 La01 S003 175.088(9) 3_554 . ?
O04A La01 Na02 142.50(4) 2_565 2_564 ?
O07A La01 Na02 35.88(3) 2_565 2_564 ?
O07B La01 Na02 124.74(4) 2_554 2_564 ?
O08 La01 Na02 77.46(4) . 2_564 ?
O04B La01 Na02 74.84(3) 2_444 2_564 ?
O05B La01 Na02 108.84(4) 3_664 2_564 ?
O05A La01 Na02 83.60(4) 1_545 2_564 ?
O06A La01 Na02 38.19(3) . 2_564 ?
O06B La01 Na02 134.24(4) 3_554 2_564 ?
S004 La01 Na02 123.942(18) 3_554 2_564 ?
S003 La01 Na02 60.51(2) . 2_564 ?
O06B Na02 O05B 152.98(7) 1_455 1_465 ?
O06B Na02 O07A 88.70(6) 1_455 1_556 ?
O05B Na02 O07A 75.11(6) 1_465 1_556 ?
O06B Na02 O05A 76.35(6) 1_455 3_345 ?
O05B Na02 O05A 129.78(7) 1_465 3_345 ?
O07A Na02 O05A 113.21(6) 1_556 3_345 ?
O06B Na02 O06A 78.68(5) 1_455 3_455 ?
O05B Na02 O06A 76.15(6) 1_465 3_455 ?
O07A Na02 O06A 74.02(6) 1_556 3_455 ?
O05A Na02 O06A 153.72(7) 3_345 3_455 ?
O06B Na02 O07B 72.02(5) 1_455 3_454 ?
O05B Na02 O07B 113.18(6) 1_465 3_454 ?
O07A Na02 O07B 151.25(7) 1_556 3_454 ?
O05A Na02 O07B 83.40(6) 3_345 3_454 ?
O06A Na02 O07B 81.25(5) 3_455 3_454 ?
O06B Na02 O04B 124.64(6) 1_455 3_664 ?
O05B Na02 O04B 66.14(5) 1_465 3_664 ?
O07A Na02 O04B 140.95(7) 1_556 3_664 ?
O05A Na02 O04B 95.72(6) 3_345 3_664 ?
O06A Na02 O04B 91.75(6) 3_455 3_664 ?
O07B Na02 O04B 52.62(5) 3_454 3_664 ?
O06B Na02 O04A 86.61(5) 1_455 1_546 ?
O05B Na02 O04A 99.08(5) 1_465 1_546 ?
O07A Na02 O04A 51.00(5) 1_556 1_546 ?
O05A Na02 O04A 63.24(5) 3_345 1_546 ?
O06A Na02 O04A 123.33(6) 3_455 1_546 ?
O07B Na02 O04A 144.05(7) 3_454 1_546 ?
O04B Na02 O04A 138.64(5) 3_664 1_546 ?
O06B Na02 S004 97.75(5) 1_455 3_554 ?
O05B Na02 S004 90.43(5) 1_465 3_554 ?
O07A Na02 S004 157.98(6) 1_556 3_554 ?
O05A Na02 S004 88.80(4) 3_345 3_554 ?
O06A Na02 S004 86.57(4) 3_455 3_554 ?
O07B Na02 S004 25.74(3) 3_454 3_554 ?
O04B Na02 S004 26.89(3) 3_664 3_554 ?
O04A Na02 S004 149.96(5) 1_546 3_554 ?
O06B Na02 S003 87.15(4) 1_455 1_556 ?
O05B Na02 S003 86.68(4) 1_465 1_556 ?
O07A Na02 S003 24.62(3) 1_556 1_556 ?
O05A Na02 S003 89.03(5) 3_345 1_556 ?
O06A Na02 S003 97.81(5) 3_455 1_556 ?
O07B Na02 S003 158.97(5) 3_454 1_556 ?
O04B Na02 S003 148.11(5) 3_664 1_556 ?
O04A Na02 S003 26.38(3) 1_546 1_556 ?
S004 Na02 S003 174.02(4) 3_554 1_556 ?
O06B Na02 La01 88.74(5) 1_455 3_455 ?
O05B Na02 La01 65.42(4) 1_465 3_455 ?
O07A Na02 La01 35.92(4) 1_556 3_455 ?
O05A Na02 La01 146.92(5) 3_345 3_455 ?
O06A Na02 La01 39.06(3) 3_455 3_455 ?
O07B Na02 La01 120.18(5) 3_454 3_455 ?
O04B Na02 La01 116.85(5) 3_664 3_455 ?
O04A Na02 La01 86.87(4) 1_546 3_455 ?
S004 Na02 La01 122.78(4) 3_554 3_455 ?
S003 Na02 La01 60.50(2) 1_556 3_455 ?
O06B Na02 La01 37.22(3) 1_455 2_455 ?
O05B Na02 La01 146.44(5) 1_465 2_455 ?
O07A Na02 La01 125.16(5) 1_556 2_455 ?
O05A Na02 La01 71.05(4) 3_345 2_455 ?
O06A Na02 La01 84.12(4) 3_455 2_455 ?
O07B Na02 La01 35.83(3) 3_454 2_455 ?
O04B Na02 La01 87.95(4) 3_664 2_455 ?
O04A Na02 La01 114.47(4) 1_546 2_455 ?
S004 Na02 La01 61.17(2) 3_554 2_455 ?
S003 Na02 La01 123.17(3) 1_556 2_455 ?
La01 Na02 La01 113.38(3) 3_455 2_455 ?
O04A S003 O07A 107.59(8) 1_545 . ?
O04A S003 O05A 111.67(9) 1_545 1_545 ?
O07A S003 O05A 111.50(9) . 1_545 ?
O04A S003 O06A 109.19(8) 1_545 . ?
O07A S003 O06A 111.02(9) . . ?
O05A S003 O06A 105.89(8) 1_545 . ?
O04A S003 La01 122.20(6) 1_545 . ?
O07A S003 La01 130.20(6) . . ?
O05A S003 La01 52.77(6) 1_545 . ?
O06A S003 La01 53.26(5) . . ?
O04A S003 Na02 62.89(6) 1_545 1_554 ?
O07A S003 Na02 44.71(6) . 1_554 ?
O05A S003 Na02 127.13(6) 1_545 1_554 ?
O06A S003 Na02 126.08(6) . 1_554 ?
La01 S003 Na02 174.90(3) . 1_554 ?
O07B S004 O06B 110.93(8) 1_545 . ?
O07B S004 O05B 111.54(10) 1_545 1_455 ?
O06B S004 O05B 105.98(9) . 1_455 ?
O07B S004 O04B 107.62(9) 1_545 1_455 ?
O06B S004 O04B 110.34(9) . 1_455 ?
O05B S004 O04B 110.47(9) 1_455 1_455 ?
O07B S004 La01 130.04(6) 1_545 2 ?
O06B S004 La01 53.76(6) . 2 ?
O05B S004 La01 52.34(6) 1_455 2 ?
O04B S004 La01 122.34(6) 1_455 2 ?
O07B S004 Na02 49.40(6) 1_545 2 ?
O06B S004 Na02 124.94(6) . 2 ?
O05B S004 Na02 128.91(6) 1_455 2 ?
O04B S004 Na02 58.25(6) 1_455 2 ?
La01 S004 Na02 178.60(3) 2 2 ?
S003 O04A La01 144.99(9) 1_565 3_454 ?
S003 O04A Na02 90.73(7) 1_565 1_564 ?
La01 O04A Na02 105.57(5) 3_454 1_564 ?
S004 O04B La01 131.48(8) 1_655 3_545 ?
S004 O04B Na02 94.86(7) 1_655 2_655 ?
La01 O04B Na02 105.10(5) 3_545 2_655 ?
S003 O05A Na02 136.35(9) 1_565 2_464 ?
S003 O05A La01 100.21(7) 1_565 1_565 ?
Na02 O05A La01 116.33(6) 2_464 1_565 ?
S004 O05B Na02 143.40(9) 1_655 1_645 ?
S004 O05B La01 100.56(7) 1_655 2_655 ?
Na02 O05B La01 115.39(6) 1_645 2_655 ?
S003 O06A Na02 131.35(8) . 2_564 ?
S003 O06A La01 99.38(7) . . ?
Na02 O06A La01 102.75(5) 2_564 . ?
S004 O06B Na02 139.69(9) . 1_655 ?
S004 O06B La01 99.06(7) . 2 ?
Na02 O06B La01 108.75(5) 1_655 2 ?
S003 O07A Na02 110.67(8) . 1_554 ?
S003 O07A La01 140.89(8) . 3_454 ?
Na02 O07A La01 108.20(5) 1_554 3_454 ?
S004 O07B La01 145.47(8) 1_565 3 ?
S004 O07B Na02 104.86(8) 1_565 2_565 ?
La01 O07B Na02 107.42(5) 3 2_565 ?

loop_
_geom_bond_atom_site_label_1
_geom_bond_atom_site_label_2
_geom_bond_distance
_geom_bond_site_symmetry_2
_geom_bond_publ_flag
La01 O04A 2.4677(14) 2_565 ?
La01 O07A 2.4867(15) 2_565 ?
La01 O07B 2.5072(14) 2_554 ?
La01 O08 2.5200(16) . ?
La01 O04B 2.5620(14) 2_444 ?
La01 O05B 2.5738(14) 3_664 ?
La01 O05A 2.5909(13) 1_545 ?
La01 O06A 2.6012(13) . ?
La01 O06B 2.6104(13) 3_554 ?
La01 S004 3.1962(7) 3_554 ?
La01 S003 3.2026(7) . ?
La01 Na02 4.0264(13) 2_564 ?
Na02 O06B 2.4154(17) 1_455 ?
Na02 O05B 2.4499(17) 1_465 ?
Na02 O07A 2.4838(17) 1_556 ?
Na02 O05A 2.4895(19) 3_345 ?
Na02 O06A 2.5524(17) 3_455 ?
Na02 O07B 2.5631(17) 3_454 ?
Na02 O04B 2.7845(18) 3_664 ?
Na02 O04A 2.9407(18) 1_546 ?
Na02 S004 3.2628(11) 3_554 ?
Na02 S003 3.3034(11) 1_556 ?
S003 O04A 1.4681(14) 1_545 ?
S003 O07A 1.4709(14) . ?
S003 O05A 1.4785(14) 1_545 ?
S003 O06A 1.4918(14) . ?
S004 O07B 1.4658(14) 1_545 ?
S004 O06B 1.4785(14) . ?
S004 O05B 1.4811(15) 1_455 ?
S004 O04B 1.4811(14) 1_455 ?
